data_7707856
loop_
_publ_author_name
'Mahoro, Gilbert Umuhire'
'Fresta, Elisa'
'Elie, Margaux'
'di Nasso, Davide'
'Zhang, Qi'
'Lohier, Jean-Fran\,cois'
'Renaud, Jean-Luc'
'Linares, Mathieu'
'Wannemacher, Reinhold'
'Cabanillas-Gonzalez, Juan'
'Costa, Rub\'en D'
'Gaillard, Sylvain'

_publ_section_title
;
 Towards rainbow photo/electro-luminescence in copper(i) complexes with
 the versatile bridged bis-pyridyl ancillary ligand.
;
_journal_issue 32
_journal_name_full 'Dalton transactions (Cambridge, England : 2003)'
_journal_page_first 11049
_journal_page_last 11060
_journal_paper_doi 10.1039/d1dt01689j
_journal_volume 50
_journal_year 2021
_chemical_formula_moiety 'C47 H38 Cl2 Cu F6 N2 O P3 S'
_chemical_formula_sum 'C47 H38 Cl2 Cu F6 N2 O P3 S'
_chemical_formula_weight 1020.20
_chemical_name_systematic
;
Copper(I) [2-(2-diphenylphosphanylphenoxy)phenyl]
-diphenylphosphane, 2,2'-di(pyridin-2-yl)sulfane] hexafluorophosphate 
;
_space_group_crystal_system triclinic
_space_group_IT_number 2
_space_group_name_Hall '-P 1'
_space_group_name_H-M_alt 'P -1'
_atom_sites_solution_hydrogens geom
_audit_creation_method SHELXL-2014/7
_audit_update_record
;
2021-05-21 deposited with the CCDC.	2021-07-14 downloaded from the CCDC.
;
_cell_angle_alpha 75.887(2)
_cell_angle_beta 89.566(2)
_cell_angle_gamma 68.532(2)
_cell_formula_units_Z 2
_cell_length_a 12.1153(7)
_cell_length_b 12.4627(7)
_cell_length_c 16.4049(9)
_cell_measurement_reflns_used 9758
_cell_measurement_temperature 150(2)
_cell_measurement_theta_max 30.04
_cell_measurement_theta_min 2.48
_cell_volume 2226.4(2)
_computing_cell_refinement 'Bruker SAINT'
_computing_data_collection 'Bruker APEX2'
_computing_data_reduction 'Bruker SAINT'
_computing_molecular_graphics 'Bruker SHELXTL'
_computing_publication_material 'Bruker SHELXTL'
_computing_structure_refinement 'SHELXL-2014 (Sheldrick 2014)'
_computing_structure_solution 'SHELXS-97 (Sheldrick 2008)'
_diffrn_ambient_temperature 150(2)
_diffrn_measured_fraction_theta_full 0.998
_diffrn_measured_fraction_theta_max 0.994
_diffrn_measurement_device_type 'Bruker APEX-II CCD'
_diffrn_measurement_method '\f and \w scans'
_diffrn_radiation_type MoK\a
_diffrn_radiation_wavelength 0.71073
_diffrn_reflns_av_R_equivalents 0.0618
_diffrn_reflns_av_unetI/netI 0.0435
_diffrn_reflns_Laue_measured_fraction_full 0.998
_diffrn_reflns_Laue_measured_fraction_max 0.994
_diffrn_reflns_limit_h_max 17
_diffrn_reflns_limit_h_min -17
_diffrn_reflns_limit_k_max 17
_diffrn_reflns_limit_k_min -17
_diffrn_reflns_limit_l_max 23
_diffrn_reflns_limit_l_min -23
_diffrn_reflns_number 77399
_diffrn_reflns_point_group_measured_fraction_full 0.998
_diffrn_reflns_point_group_measured_fraction_max 0.994
_diffrn_reflns_theta_full 25.242
_diffrn_reflns_theta_max 30.094
_diffrn_reflns_theta_min 2.316
_exptl_absorpt_coefficient_mu 0.830
_exptl_absorpt_correction_type multi-scan
_exptl_absorpt_process_details 'Sadabs 2015/1'
_exptl_crystal_colour colourless
_exptl_crystal_density_diffrn 1.522
_exptl_crystal_description block
_exptl_crystal_F_000 1040
_exptl_crystal_size_max 0.21
_exptl_crystal_size_mid 0.16
_exptl_crystal_size_min 0.05
_exptl_transmission_factor_max 0.7460
_exptl_transmission_factor_min 0.5861
_refine_diff_density_max 1.470
_refine_diff_density_min -1.124
_refine_diff_density_rms 0.097
_refine_ls_extinction_method none
_refine_ls_goodness_of_fit_ref 1.038
_refine_ls_hydrogen_treatment constr
_refine_ls_matrix_type full
_refine_ls_number_parameters 568
_refine_ls_number_reflns 13006
_refine_ls_number_restraints 0
_refine_ls_restrained_S_all 1.038
_refine_ls_R_factor_all 0.0816
_refine_ls_R_factor_gt 0.0580
_refine_ls_shift/su_max 0.001
_refine_ls_shift/su_mean 0.000
_refine_ls_structure_factor_coef Fsqd
_refine_ls_weighting_details 'w=1/[\s^2^(Fo^2^)+(0.0719P)^2^+4.0913P] where P=(Fo^2^+2Fc^2^)/3'
_refine_ls_weighting_scheme calc
_refine_ls_wR_factor_gt 0.1473
_refine_ls_wR_factor_ref 0.1643
_reflns_Friedel_coverage 0.000
_reflns_number_gt 9826
_reflns_number_total 13006
_reflns_threshold_expression 'I > 2\s(I)'
_cod_data_source_file d1dt01689j2.cif
_cod_data_source_block mahoro11_0m_a
_cod_depositor_comments 'Adding full bibliography for 7707855--7707861.cif.'
_cod_database_code 7707856
_shelx_shelxl_version_number 2014/7
_shelx_space_group_comment
;
The symmetry employed for this shelxl refinement is uniquely defined
by the following loop, which should always be used as a source of
symmetry information in preference to the above space-group names.
They are only intended as comments.
;

loop_
_space_group_symop_operation_xyz
'x, y, z'
'-x, -y, -z'

loop_
_atom_site_label
_atom_site_type_symbol
_atom_site_fract_x
_atom_site_fract_y
_atom_site_fract_z
_atom_site_U_iso_or_equiv
_atom_site_adp_type
_atom_site_occupancy
_atom_site_site_symmetry_order
_atom_site_calc_flag
_atom_site_refinement_flags_posn
_atom_site_refinement_flags_adp
_atom_site_refinement_flags_occupancy
_atom_site_disorder_assembly
_atom_site_disorder_group
Cu1 Cu 0.72913(3) 0.51014(3) 0.30159(2) 0.02281(9) Uani 1 1 d . . . . .
P2 P 0.64087(6) 0.49977(6) 0.18456(4) 0.02105(14) Uani 1 1 d . . . . .
P1 P 0.81365(6) 0.65055(6) 0.27434(4) 0.02214(14) Uani 1 1 d . . . . .
S1 S 0.81906(7) 0.47388(7) 0.49393(5) 0.03277(17) Uani 1 1 d . . . . .
Cl1 Cl 0.15686(12) 0.99228(10) 0.75005(9) 0.0672(3) Uani 1 1 d . . . . .
P3 P 0.77449(10) 0.93274(12) 0.71711(8) 0.0564(3) Uani 1 1 d . . . . .
Cl2 Cl 0.06151(13) 0.96033(16) 0.91328(9) 0.0799(4) Uani 1 1 d . . . . .
O1 O 0.57188(17) 0.75604(17) 0.18908(12) 0.0238(4) Uani 1 1 d . . . . .
N1 N 0.8131(2) 0.3442(2) 0.38553(16) 0.0273(5) Uani 1 1 d . . . . .
N2 N 0.6150(2) 0.5682(2) 0.39179(15) 0.0259(5) Uani 1 1 d . . . . .
F5 F 0.6455(2) 0.9998(3) 0.7427(2) 0.0707(8) Uani 1 1 d . . . . .
C29 C 0.4980(2) 0.6236(2) 0.14312(16) 0.0222(5) Uani 1 1 d . . . . .
C30 C 0.4787(2) 0.7359(2) 0.15410(17) 0.0235(5) Uani 1 1 d . . . . .
C12 C 0.6508(2) 0.7820(2) 0.13263(17) 0.0236(5) Uani 1 1 d . . . . .
F4 F 0.8063(3) 1.0470(3) 0.7108(2) 0.0840(9) Uani 1 1 d . . . . .
C11 C 0.7691(2) 0.7441(2) 0.16540(17) 0.0239(5) Uani 1 1 d . . . . .
C23 C 0.7696(2) 0.7541(2) 0.34208(17) 0.0245(5) Uani 1 1 d . . . . .
C35 C 0.5978(2) 0.3717(2) 0.19184(17) 0.0234(5) Uani 1 1 d . . . . .
C6 C 0.6650(3) 0.5629(3) 0.46577(17) 0.0275(6) Uani 1 1 d . . . . .
C22 C 1.0425(3) 0.4832(3) 0.28419(19) 0.0327(6) Uani 1 1 d . . . . .
H22 H 1.0049 0.4273 0.2899 0.039 Uiso 1 1 calc R U . . .
C17 C 0.9752(2) 0.6023(3) 0.28006(17) 0.0265(5) Uani 1 1 d . . . . .
C13 C 0.6132(3) 0.8427(3) 0.04894(19) 0.0304(6) Uani 1 1 d . . . . .
H13 H 0.5318 0.8694 0.0289 0.037 Uiso 1 1 calc R U . . .
C1 C 0.8321(2) 0.3402(3) 0.46705(19) 0.0282(6) Uani 1 1 d . . . . .
C41 C 0.7335(2) 0.4947(2) 0.09648(17) 0.0235(5) Uani 1 1 d . . . . .
C34 C 0.4025(2) 0.6076(3) 0.10738(18) 0.0259(5) Uani 1 1 d . . . . .
H34 H 0.4131 0.5322 0.0983 0.031 Uiso 1 1 calc R U . . .
C36 C 0.5444(3) 0.3354(3) 0.26379(19) 0.0294(6) Uani 1 1 d . . . . .
H36 H 0.5371 0.3731 0.3084 0.035 Uiso 1 1 calc R U . . .
C31 C 0.3675(3) 0.8281(3) 0.13545(19) 0.0301(6) Uani 1 1 d . . . . .
H31 H 0.3554 0.9026 0.1469 0.036 Uiso 1 1 calc R U . . .
C42 C 0.6928(3) 0.5634(3) 0.01472(18) 0.0284(6) Uani 1 1 d . . . . .
H42 H 0.6131 0.6196 0.0026 0.034 Uiso 1 1 calc R U . . .
C28 C 0.8435(3) 0.7345(3) 0.41391(19) 0.0306(6) Uani 1 1 d . . . . .
H28 H 0.9202 0.6725 0.4240 0.037 Uiso 1 1 calc R U . . .
C33 C 0.2925(3) 0.7007(3) 0.08503(19) 0.0302(6) Uani 1 1 d . . . . .
H33 H 0.2292 0.6892 0.0593 0.036 Uiso 1 1 calc R U . . .
C40 C 0.6116(3) 0.3124(3) 0.1283(2) 0.0311(6) Uani 1 1 d . . . . .
H40 H 0.6487 0.3353 0.0795 0.037 Uiso 1 1 calc R U . . .
C24 C 0.6572(3) 0.8457(3) 0.32916(18) 0.0282(6) Uani 1 1 d . . . . .
H24 H 0.6056 0.8607 0.2809 0.034 Uiso 1 1 calc R U . . .
C5 C 0.8257(3) 0.2409(3) 0.3673(2) 0.0333(6) Uani 1 1 d . . . . .
H5 H 0.8122 0.2420 0.3101 0.040 Uiso 1 1 calc R U . . .
C46 C 0.8516(3) 0.4128(3) 0.1140(2) 0.0309(6) Uani 1 1 d . . . . .
H46 H 0.8815 0.3676 0.1702 0.037 Uiso 1 1 calc R U . . .
C16 C 0.8494(3) 0.7692(3) 0.10958(19) 0.0301(6) Uani 1 1 d . . . . .
H16 H 0.9303 0.7453 0.1297 0.036 Uiso 1 1 calc R U . . .
C18 C 1.0331(3) 0.6824(3) 0.27413(19) 0.0308(6) Uani 1 1 d . . . . .
H18 H 0.9882 0.7633 0.2730 0.037 Uiso 1 1 calc R U . . .
C2 C 0.8660(3) 0.2355(3) 0.5313(2) 0.0365(7) Uani 1 1 d . . . . .
H2 H 0.8803 0.2358 0.5881 0.044 Uiso 1 1 calc R U . . .
C32 C 0.2745(3) 0.8101(3) 0.1001(2) 0.0331(6) Uani 1 1 d . . . . .
H32 H 0.1984 0.8728 0.0861 0.040 Uiso 1 1 calc R U . . .
C14 C 0.6957(3) 0.8643(3) -0.00546(19) 0.0358(7) Uani 1 1 d . . . . .
H14 H 0.6714 0.9036 -0.0634 0.043 Uiso 1 1 calc R U . . .
C25 C 0.6199(3) 0.9152(3) 0.3863(2) 0.0342(6) Uani 1 1 d . . . . .
H25 H 0.5431 0.9769 0.3768 0.041 Uiso 1 1 calc R U . . .
C43 C 0.7679(3) 0.5506(3) -0.0500(2) 0.0360(7) Uani 1 1 d . . . . .
H43 H 0.7401 0.5993 -0.1057 0.043 Uiso 1 1 calc R U . . .
C10 C 0.4992(3) 0.6388(3) 0.37157(19) 0.0312(6) Uani 1 1 d . . . . .
H10 H 0.4613 0.6404 0.3206 0.037 Uiso 1 1 calc R U . . .
C26 C 0.6940(3) 0.8950(3) 0.4567(2) 0.0383(7) Uani 1 1 d . . . . .
H26 H 0.6682 0.9429 0.4955 0.046 Uiso 1 1 calc R U . . .
C19 C 1.1553(3) 0.6448(3) 0.2699(2) 0.0373(7) Uani 1 1 d . . . . .
H19 H 1.1939 0.6998 0.2657 0.045 Uiso 1 1 calc R U . . .
C27 C 0.8062(3) 0.8045(3) 0.4706(2) 0.0382(7) Uani 1 1 d . . . . .
H27 H 0.8574 0.7905 0.5189 0.046 Uiso 1 1 calc R U . . .
C45 C 0.9247(3) 0.3980(3) 0.0485(2) 0.0384(7) Uani 1 1 d . . . . .
H45 H 1.0038 0.3404 0.0598 0.046 Uiso 1 1 calc R U . . .
C21 C 1.1656(3) 0.4462(3) 0.2800(2) 0.0413(8) Uani 1 1 d . . . . .
H21 H 1.2116 0.3650 0.2826 0.050 Uiso 1 1 calc R U . . .
C37 C 0.5021(3) 0.2447(3) 0.2702(2) 0.0377(7) Uani 1 1 d . . . . .
H37 H 0.4640 0.2222 0.3186 0.045 Uiso 1 1 calc R U . . .
C7 C 0.6046(3) 0.6297(3) 0.5204(2) 0.0365(7) Uani 1 1 d . . . . .
H7 H 0.6429 0.6234 0.5726 0.044 Uiso 1 1 calc R U . . .
C39 C 0.5712(3) 0.2199(3) 0.1364(2) 0.0376(7) Uani 1 1 d . . . . .
H39 H 0.5820 0.1789 0.0934 0.045 Uiso 1 1 calc R U . . .
C20 C 1.2208(3) 0.5270(4) 0.2719(2) 0.0416(8) Uani 1 1 d . . . . .
H20 H 1.3043 0.5015 0.2678 0.050 Uiso 1 1 calc R U . . .
C4 C 0.8575(3) 0.1337(3) 0.4278(2) 0.0406(8) Uani 1 1 d . . . . .
H4 H 0.8647 0.0629 0.4124 0.049 Uiso 1 1 calc R U . . .
F6 F 0.9010(3) 0.8681(4) 0.6899(4) 0.136(2) Uani 1 1 d . . . . .
C15 C 0.8128(3) 0.8286(3) 0.0250(2) 0.0350(7) Uani 1 1 d . . . . .
H15 H 0.8689 0.8446 -0.0120 0.042 Uiso 1 1 calc R U . . .
C44 C 0.8828(3) 0.4667(3) -0.0329(2) 0.0398(8) Uani 1 1 d . . . . .
H44 H 0.9333 0.4563 -0.0772 0.048 Uiso 1 1 calc R U . . .
C38 C 0.5150(3) 0.1867(3) 0.2068(2) 0.0401(8) Uani 1 1 d . . . . .
H38 H 0.4857 0.1247 0.2113 0.048 Uiso 1 1 calc R U . . .
C3 C 0.8785(3) 0.1308(3) 0.5109(2) 0.0426(8) Uani 1 1 d . . . . .
H3 H 0.9013 0.0578 0.5535 0.051 Uiso 1 1 calc R U . . .
F3 F 0.8220(3) 0.8960(5) 0.8122(2) 0.151(2) Uani 1 1 d . . . . .
C9 C 0.4334(3) 0.7086(3) 0.4212(2) 0.0384(7) Uani 1 1 d . . . . .
H9 H 0.3522 0.7583 0.4043 0.046 Uiso 1 1 calc R U . . .
C8 C 0.4872(3) 0.7054(3) 0.4963(2) 0.0434(8) Uani 1 1 d . . . . .
H8 H 0.4441 0.7546 0.5309 0.052 Uiso 1 1 calc R U . . .
F1 F 0.7204(4) 1.0005(5) 0.6181(2) 0.1271(17) Uani 1 1 d . . . . .
F2 F 0.7343(4) 0.8330(4) 0.7095(6) 0.205(4) Uani 1 1 d . . . . .
C47 C 0.0841(5) 0.9174(5) 0.8194(3) 0.0652(13) Uani 1 1 d . . . . .
H47A H 0.1315 0.8306 0.8325 0.078 Uiso 1 1 calc R U . . .
H47B H 0.0060 0.9320 0.7914 0.078 Uiso 1 1 calc R U . . .

loop_
_atom_site_aniso_label
_atom_site_aniso_U_11
_atom_site_aniso_U_22
_atom_site_aniso_U_33
_atom_site_aniso_U_23
_atom_site_aniso_U_13
_atom_site_aniso_U_12
Cu1 0.02380(17) 0.02260(16) 0.01901(16) -0.00221(12) 0.00261(12) -0.00731(12)
P2 0.0216(3) 0.0206(3) 0.0200(3) -0.0041(2) 0.0035(2) -0.0076(2)
P1 0.0215(3) 0.0225(3) 0.0202(3) -0.0038(2) 0.0035(2) -0.0070(2)
S1 0.0288(4) 0.0358(4) 0.0261(3) -0.0050(3) -0.0030(3) -0.0053(3)
Cl1 0.0711(7) 0.0473(5) 0.0820(8) -0.0142(5) 0.0338(6) -0.0231(5)
P3 0.0516(6) 0.0708(7) 0.0702(7) -0.0426(6) 0.0306(5) -0.0346(6)
Cl2 0.0779(9) 0.1162(12) 0.0574(7) -0.0373(8) 0.0122(6) -0.0405(8)
O1 0.0258(9) 0.0239(9) 0.0212(9) -0.0040(7) 0.0008(7) -0.0100(7)
N1 0.0239(11) 0.0243(11) 0.0267(12) 0.0001(9) 0.0022(9) -0.0053(9)
N2 0.0230(11) 0.0291(11) 0.0215(11) -0.0021(9) 0.0045(9) -0.0080(9)
F5 0.0454(13) 0.098(2) 0.087(2) -0.0552(18) 0.0181(13) -0.0285(14)
C29 0.0217(12) 0.0240(12) 0.0188(11) -0.0037(9) 0.0030(9) -0.0074(10)
C30 0.0248(12) 0.0248(12) 0.0197(12) -0.0044(10) 0.0015(10) -0.0087(10)
C12 0.0292(13) 0.0183(11) 0.0227(12) -0.0041(9) 0.0048(10) -0.0089(10)
F4 0.089(2) 0.091(2) 0.089(2) -0.0159(18) 0.0080(18) -0.0578(19)
C11 0.0277(13) 0.0214(12) 0.0217(12) -0.0043(9) 0.0046(10) -0.0089(10)
C23 0.0243(12) 0.0265(12) 0.0231(12) -0.0056(10) 0.0053(10) -0.0106(10)
C35 0.0224(12) 0.0216(11) 0.0242(12) -0.0035(10) 0.0011(10) -0.0076(10)
C6 0.0279(13) 0.0306(14) 0.0188(12) -0.0006(10) 0.0040(10) -0.0087(11)
C22 0.0312(15) 0.0320(15) 0.0273(14) -0.0054(12) 0.0033(12) -0.0047(12)
C17 0.0223(12) 0.0320(14) 0.0219(12) -0.0051(10) 0.0045(10) -0.0076(11)
C13 0.0374(16) 0.0237(13) 0.0263(14) -0.0005(11) -0.0002(12) -0.0108(11)
C1 0.0188(12) 0.0283(13) 0.0280(14) 0.0007(11) 0.0037(10) -0.0032(10)
C41 0.0246(12) 0.0235(12) 0.0257(13) -0.0076(10) 0.0077(10) -0.0120(10)
C34 0.0260(13) 0.0263(13) 0.0242(13) -0.0052(10) 0.0018(10) -0.0094(10)
C36 0.0279(13) 0.0270(13) 0.0310(14) -0.0044(11) 0.0092(11) -0.0098(11)
C31 0.0304(14) 0.0242(13) 0.0297(14) -0.0053(11) -0.0010(11) -0.0045(11)
C42 0.0332(14) 0.0316(14) 0.0257(13) -0.0099(11) 0.0075(11) -0.0167(12)
C28 0.0271(14) 0.0392(16) 0.0259(14) -0.0090(12) 0.0024(11) -0.0123(12)
C33 0.0232(13) 0.0372(15) 0.0287(14) -0.0057(12) -0.0009(11) -0.0115(12)
C40 0.0362(15) 0.0291(14) 0.0296(15) -0.0071(11) 0.0039(12) -0.0144(12)
C24 0.0311(14) 0.0283(13) 0.0238(13) -0.0063(11) 0.0032(11) -0.0100(11)
C5 0.0276(14) 0.0282(14) 0.0372(16) -0.0044(12) 0.0040(12) -0.0052(11)
C46 0.0245(13) 0.0296(14) 0.0395(16) -0.0090(12) 0.0073(12) -0.0114(11)
C16 0.0320(15) 0.0323(14) 0.0259(14) -0.0056(11) 0.0071(11) -0.0134(12)
C18 0.0262(14) 0.0360(15) 0.0298(14) -0.0063(12) 0.0066(11) -0.0126(12)
C2 0.0264(14) 0.0356(16) 0.0292(15) 0.0059(12) 0.0048(12) 0.0000(12)
C32 0.0250(14) 0.0319(15) 0.0333(16) -0.0042(12) 0.0000(12) -0.0030(11)
C14 0.0519(19) 0.0298(14) 0.0220(13) 0.0010(11) 0.0032(13) -0.0162(14)
C25 0.0349(16) 0.0322(15) 0.0349(16) -0.0123(13) 0.0063(13) -0.0096(12)
C43 0.0464(18) 0.0445(18) 0.0279(15) -0.0120(13) 0.0127(13) -0.0279(15)
C10 0.0236(13) 0.0380(15) 0.0260(14) -0.0010(12) 0.0034(11) -0.0095(12)
C26 0.0466(19) 0.0432(18) 0.0341(16) -0.0212(14) 0.0126(14) -0.0199(15)
C19 0.0273(14) 0.056(2) 0.0274(15) -0.0052(14) 0.0073(12) -0.0177(14)
C27 0.0396(17) 0.054(2) 0.0269(15) -0.0131(14) 0.0017(13) -0.0228(16)
C45 0.0278(15) 0.0431(17) 0.055(2) -0.0250(16) 0.0178(14) -0.0179(13)
C21 0.0316(16) 0.0419(18) 0.0321(16) -0.0079(14) 0.0036(13) 0.0060(13)
C37 0.0337(16) 0.0341(16) 0.0443(18) -0.0023(14) 0.0114(14) -0.0168(13)
C7 0.0395(17) 0.0395(17) 0.0225(14) -0.0069(12) 0.0069(12) -0.0065(13)
C39 0.0446(18) 0.0310(15) 0.0406(18) -0.0107(13) -0.0009(14) -0.0171(14)
C20 0.0232(14) 0.062(2) 0.0266(15) -0.0052(14) 0.0048(12) -0.0048(14)
C4 0.0317(16) 0.0240(14) 0.055(2) -0.0026(14) 0.0082(15) -0.0028(12)
F6 0.071(2) 0.147(4) 0.250(6) -0.139(4) 0.095(3) -0.053(2)
C15 0.0444(18) 0.0338(15) 0.0269(14) -0.0025(12) 0.0120(13) -0.0184(14)
C44 0.0410(18) 0.053(2) 0.0442(19) -0.0275(16) 0.0243(15) -0.0304(16)
C38 0.0347(16) 0.0311(15) 0.055(2) -0.0032(14) -0.0013(15) -0.0179(13)
C3 0.0329(16) 0.0302(15) 0.0440(19) 0.0103(13) 0.0114(14) -0.0013(13)
F3 0.063(2) 0.229(5) 0.063(2) 0.066(3) 0.0113(17) -0.011(3)
C9 0.0256(14) 0.0414(17) 0.0353(17) -0.0023(13) 0.0098(12) -0.0028(13)
C8 0.0424(18) 0.0423(18) 0.0329(17) -0.0096(14) 0.0138(14) -0.0020(15)
F1 0.123(3) 0.228(6) 0.071(2) -0.065(3) 0.014(2) -0.095(4)
F2 0.100(3) 0.103(3) 0.492(12) -0.173(5) 0.120(5) -0.070(3)
C47 0.078(3) 0.081(3) 0.065(3) -0.031(3) 0.026(2) -0.054(3)

loop_
_atom_type_symbol
_atom_type_description
_atom_type_scat_dispersion_real
_atom_type_scat_dispersion_imag
_atom_type_scat_source
C C 0.0033 0.0016 'International Tables Vol C Tables 4.2.6.8 and 6.1.1.4'
H H 0.0000 0.0000 'International Tables Vol C Tables 4.2.6.8 and 6.1.1.4'
Cu Cu 0.3201 1.2651 'International Tables Vol C Tables 4.2.6.8 and 6.1.1.4'
F F 0.0171 0.0103 'International Tables Vol C Tables 4.2.6.8 and 6.1.1.4'
N N 0.0061 0.0033 'International Tables Vol C Tables 4.2.6.8 and 6.1.1.4'
O O 0.0106 0.0060 'International Tables Vol C Tables 4.2.6.8 and 6.1.1.4'
P P 0.1023 0.0942 'International Tables Vol C Tables 4.2.6.8 and 6.1.1.4'
S S 0.1246 0.1234 'International Tables Vol C Tables 4.2.6.8 and 6.1.1.4'
Cl Cl 0.1484 0.1585 'International Tables Vol C Tables 4.2.6.8 and 6.1.1.4'

loop_
_geom_angle_atom_site_label_1
_geom_angle_atom_site_label_2
_geom_angle_atom_site_label_3
_geom_angle
_geom_angle_site_symmetry_1
_geom_angle_site_symmetry_3
_geom_angle_publ_flag
N1 Cu1 N2 90.73(9) . . ?
N1 Cu1 P2 112.67(8) . . ?
N2 Cu1 P2 115.71(7) . . ?
N1 Cu1 P1 121.75(7) . . ?
N2 Cu1 P1 100.29(7) . . ?
P2 Cu1 P1 112.93(3) . . ?
C41 P2 C35 102.70(12) . . ?
C41 P2 C29 105.62(12) . . ?
C35 P2 C29 100.51(12) . . ?
C41 P2 Cu1 113.26(9) . . ?
C35 P2 Cu1 117.90(9) . . ?
C29 P2 Cu1 115.10(9) . . ?
C17 P1 C23 103.70(13) . . ?
C17 P1 C11 102.24(13) . . ?
C23 P1 C11 105.80(12) . . ?
C17 P1 Cu1 119.29(10) . . ?
C23 P1 Cu1 113.88(9) . . ?
C11 P1 Cu1 110.54(9) . . ?
C1 S1 C6 102.08(14) . . ?
F2 P3 F3 103.4(4) . . ?
F2 P3 F6 92.0(2) . . ?
F3 P3 F6 92.6(3) . . ?
F2 P3 F4 171.1(4) . . ?
F3 P3 F4 85.3(3) . . ?
F6 P3 F4 89.1(2) . . ?
F2 P3 F5 88.1(2) . . ?
F3 P3 F5 88.50(19) . . ?
F6 P3 F5 178.8(3) . . ?
F4 P3 F5 90.59(18) . . ?
F2 P3 F1 87.9(4) . . ?
F3 P3 F1 167.7(3) . . ?
F6 P3 F1 91.8(3) . . ?
F4 P3 F1 83.3(2) . . ?
F5 P3 F1 87.0(2) . . ?
C12 O1 C30 115.4(2) . . ?
C1 N1 C5 117.2(3) . . ?
C1 N1 Cu1 117.98(19) . . ?
C5 N1 Cu1 123.2(2) . . ?
C6 N2 C10 117.5(3) . . ?
C6 N2 Cu1 117.41(19) . . ?
C10 N2 Cu1 122.5(2) . . ?
C30 C29 C34 117.5(2) . . ?
C30 C29 P2 119.5(2) . . ?
C34 C29 P2 122.7(2) . . ?
C29 C30 C31 122.1(3) . . ?
C29 C30 O1 119.5(2) . . ?
C31 C30 O1 118.4(2) . . ?
C13 C12 O1 121.4(3) . . ?
C13 C12 C11 122.2(3) . . ?
O1 C12 C11 116.4(2) . . ?
C16 C11 C12 117.1(3) . . ?
C16 C11 P1 123.6(2) . . ?
C12 C11 P1 118.9(2) . . ?
C24 C23 C28 118.2(3) . . ?
C24 C23 P1 121.2(2) . . ?
C28 C23 P1 120.2(2) . . ?
C40 C35 C36 119.0(3) . . ?
C40 C35 P2 123.3(2) . . ?
C36 C35 P2 117.7(2) . . ?
N2 C6 C7 123.3(3) . . ?
N2 C6 S1 119.1(2) . . ?
C7 C6 S1 117.5(2) . . ?
C17 C22 C21 119.8(3) . . ?
C17 C22 H22 120.1 . . ?
C21 C22 H22 120.1 . . ?
C22 C17 C18 119.1(3) . . ?
C22 C17 P1 118.5(2) . . ?
C18 C17 P1 122.2(2) . . ?
C12 C13 C14 119.3(3) . . ?
C12 C13 H13 120.3 . . ?
C14 C13 H13 120.3 . . ?
N1 C1 C2 123.1(3) . . ?
N1 C1 S1 118.8(2) . . ?
C2 C1 S1 118.1(3) . . ?
C42 C41 C46 119.4(3) . . ?
C42 C41 P2 123.9(2) . . ?
C46 C41 P2 116.6(2) . . ?
C33 C34 C29 120.8(3) . . ?
C33 C34 H34 119.6 . . ?
C29 C34 H34 119.6 . . ?
C37 C36 C35 120.4(3) . . ?
C37 C36 H36 119.8 . . ?
C35 C36 H36 119.8 . . ?
C32 C31 C30 119.1(3) . . ?
C32 C31 H31 120.4 . . ?
C30 C31 H31 120.4 . . ?
C41 C42 C43 120.5(3) . . ?
C41 C42 H42 119.8 . . ?
C43 C42 H42 119.8 . . ?
C27 C28 C23 121.0(3) . . ?
C27 C28 H28 119.5 . . ?
C23 C28 H28 119.5 . . ?
C32 C33 C34 120.3(3) . . ?
C32 C33 H33 119.8 . . ?
C34 C33 H33 119.8 . . ?
C39 C40 C35 120.1(3) . . ?
C39 C40 H40 120.0 . . ?
C35 C40 H40 120.0 . . ?
C25 C24 C23 120.7(3) . . ?
C25 C24 H24 119.7 . . ?
C23 C24 H24 119.7 . . ?
N1 C5 C4 123.1(3) . . ?
N1 C5 H5 118.5 . . ?
C4 C5 H5 118.5 . . ?
C45 C46 C41 119.6(3) . . ?
C45 C46 H46 120.2 . . ?
C41 C46 H46 120.2 . . ?
C15 C16 C11 121.1(3) . . ?
C15 C16 H16 119.4 . . ?
C11 C16 H16 119.4 . . ?
C19 C18 C17 120.7(3) . . ?
C19 C18 H18 119.7 . . ?
C17 C18 H18 119.7 . . ?
C3 C2 C1 118.6(3) . . ?
C3 C2 H2 120.7 . . ?
C1 C2 H2 120.7 . . ?
C33 C32 C31 120.0(3) . . ?
C33 C32 H32 120.0 . . ?
C31 C32 H32 120.0 . . ?
C15 C14 C13 119.8(3) . . ?
C15 C14 H14 120.1 . . ?
C13 C14 H14 120.1 . . ?
C26 C25 C24 120.5(3) . . ?
C26 C25 H25 119.8 . . ?
C24 C25 H25 119.8 . . ?
C44 C43 C42 119.8(3) . . ?
C44 C43 H43 120.1 . . ?
C42 C43 H43 120.1 . . ?
N2 C10 C9 123.0(3) . . ?
N2 C10 H10 118.5 . . ?
C9 C10 H10 118.5 . . ?
C25 C26 C27 119.7(3) . . ?
C25 C26 H26 120.1 . . ?
C27 C26 H26 120.1 . . ?
C20 C19 C18 119.7(3) . . ?
C20 C19 H19 120.2 . . ?
C18 C19 H19 120.2 . . ?
C26 C27 C28 120.0(3) . . ?
C26 C27 H27 120.0 . . ?
C28 C27 H27 120.0 . . ?
C44 C45 C46 120.3(3) . . ?
C44 C45 H45 119.8 . . ?
C46 C45 H45 119.8 . . ?
C20 C21 C22 120.3(3) . . ?
C20 C21 H21 119.8 . . ?
C22 C21 H21 119.8 . . ?
C36 C37 C38 120.4(3) . . ?
C36 C37 H37 119.8 . . ?
C38 C37 H37 119.8 . . ?
C8 C7 C6 118.0(3) . . ?
C8 C7 H7 121.0 . . ?
C6 C7 H7 121.0 . . ?
C40 C39 C38 120.6(3) . . ?
C40 C39 H39 119.7 . . ?
C38 C39 H39 119.7 . . ?
C21 C20 C19 120.4(3) . . ?
C21 C20 H20 119.8 . . ?
C19 C20 H20 119.8 . . ?
C5 C4 C3 119.0(3) . . ?
C5 C4 H4 120.5 . . ?
C3 C4 H4 120.5 . . ?
C14 C15 C16 120.4(3) . . ?
C14 C15 H15 119.8 . . ?
C16 C15 H15 119.8 . . ?
C45 C44 C43 120.3(3) . . ?
C45 C44 H44 119.8 . . ?
C43 C44 H44 119.8 . . ?
C37 C38 C39 119.5(3) . . ?
C37 C38 H38 120.3 . . ?
C39 C38 H38 120.3 . . ?
C4 C3 C2 119.1(3) . . ?
C4 C3 H3 120.5 . . ?
C2 C3 H3 120.5 . . ?
C10 C9 C8 118.9(3) . . ?
C10 C9 H9 120.5 . . ?
C8 C9 H9 120.5 . . ?
C9 C8 C7 119.2(3) . . ?
C9 C8 H8 120.4 . . ?
C7 C8 H8 120.4 . . ?
Cl1 C47 Cl2 113.5(3) . . ?
Cl1 C47 H47A 108.9 . . ?
Cl2 C47 H47A 108.9 . . ?
Cl1 C47 H47B 108.9 . . ?
Cl2 C47 H47B 108.9 . . ?
H47A C47 H47B 107.7 . . ?

loop_
_geom_bond_atom_site_label_1
_geom_bond_atom_site_label_2
_geom_bond_distance
_geom_bond_site_symmetry_2
_geom_bond_publ_flag
Cu1 N1 2.074(2) . ?
Cu1 N2 2.094(2) . ?
Cu1 P2 2.2582(8) . ?
Cu1 P1 2.2877(8) . ?
P2 C41 1.822(3) . ?
P2 C35 1.830(3) . ?
P2 C29 1.841(3) . ?
P1 C17 1.821(3) . ?
P1 C23 1.836(3) . ?
P1 C11 1.839(3) . ?
S1 C1 1.777(3) . ?
S1 C6 1.782(3) . ?
Cl1 C47 1.735(5) . ?
P3 F2 1.522(4) . ?
P3 F3 1.564(4) . ?
P3 F6 1.568(3) . ?
P3 F4 1.586(3) . ?
P3 F5 1.588(3) . ?
P3 F1 1.650(4) . ?
Cl2 C47 1.738(5) . ?
O1 C12 1.394(3) . ?
O1 C30 1.398(3) . ?
N1 C1 1.345(4) . ?
N1 C5 1.346(4) . ?
N2 C6 1.336(4) . ?
N2 C10 1.347(4) . ?
C29 C30 1.389(4) . ?
C29 C34 1.399(4) . ?
C30 C31 1.390(4) . ?
C12 C13 1.384(4) . ?
C12 C11 1.399(4) . ?
C11 C16 1.397(4) . ?
C23 C24 1.397(4) . ?
C23 C28 1.402(4) . ?
C35 C40 1.394(4) . ?
C35 C36 1.400(4) . ?
C6 C7 1.392(4) . ?
C22 C17 1.393(4) . ?
C22 C21 1.397(5) . ?
C22 H22 0.9500 . ?
C17 C18 1.401(4) . ?
C13 C14 1.391(4) . ?
C13 H13 0.9500 . ?
C1 C2 1.388(4) . ?
C41 C42 1.384(4) . ?
C41 C46 1.403(4) . ?
C34 C33 1.387(4) . ?
C34 H34 0.9500 . ?
C36 C37 1.383(4) . ?
C36 H36 0.9500 . ?
C31 C32 1.383(4) . ?
C31 H31 0.9500 . ?
C42 C43 1.394(4) . ?
C42 H42 0.9500 . ?
C28 C27 1.390(4) . ?
C28 H28 0.9500 . ?
C33 C32 1.383(4) . ?
C33 H33 0.9500 . ?
C40 C39 1.387(4) . ?
C40 H40 0.9500 . ?
C24 C25 1.391(4) . ?
C24 H24 0.9500 . ?
C5 C4 1.378(4) . ?
C5 H5 0.9500 . ?
C46 C45 1.391(4) . ?
C46 H46 0.9500 . ?
C16 C15 1.392(4) . ?
C16 H16 0.9500 . ?
C18 C19 1.387(4) . ?
C18 H18 0.9500 . ?
C2 C3 1.380(5) . ?
C2 H2 0.9500 . ?
C32 H32 0.9500 . ?
C14 C15 1.379(5) . ?
C14 H14 0.9500 . ?
C25 C26 1.383(5) . ?
C25 H25 0.9500 . ?
C43 C44 1.381(5) . ?
C43 H43 0.9500 . ?
C10 C9 1.373(4) . ?
C10 H10 0.9500 . ?
C26 C27 1.388(5) . ?
C26 H26 0.9500 . ?
C19 C20 1.383(5) . ?
C19 H19 0.9500 . ?
C27 H27 0.9500 . ?
C45 C44 1.380(5) . ?
C45 H45 0.9500 . ?
C21 C20 1.380(6) . ?
C21 H21 0.9500 . ?
C37 C38 1.383(5) . ?
C37 H37 0.9500 . ?
C7 C8 1.383(5) . ?
C7 H7 0.9500 . ?
C39 C38 1.389(5) . ?
C39 H39 0.9500 . ?
C20 H20 0.9500 . ?
C4 C3 1.378(6) . ?
C4 H4 0.9500 . ?
C15 H15 0.9500 . ?
C44 H44 0.9500 . ?
C38 H38 0.9500 . ?
C3 H3 0.9500 . ?
C9 C8 1.383(5) . ?
C9 H9 0.9500 . ?
C8 H8 0.9500 . ?
C47 H47A 0.9900 . ?
C47 H47B 0.9900 . ?
